data_4033338
loop_
_publ_author_name
'Wei, Jian'
'Li, Yuntong'
'Tao, Cheng'
'Wang, Huifei'
'Cheng, Bin'
'Zhai, Hongbin'
'Li, Yun'

_publ_section_title
;
 Organocatalytic Synthesis of 4-Aryl-1,2,3,4-tetrahydropyridines from
 Morita-Baylis-Hillman Carbonates through a One-Pot Three-Component
 Cyclization.
;
_journal_issue 2
_journal_name_full 'The Journal of organic chemistry'
_journal_page_first 835
_journal_page_last 842
_journal_paper_doi 10.1021/acs.joc.7b02818
_journal_volume 83
_journal_year 2018
_chemical_formula_moiety 'C18 H22 Br N O4'
_chemical_formula_sum 'C18 H22 Br N O4'
_chemical_formula_weight 396.27
_space_group_crystal_system monoclinic
_space_group_IT_number 14
_space_group_name_Hall '-P 2ybc'
_space_group_name_H-M_alt 'P 1 21/c 1'
_symmetry_space_group_name_Hall '-P 2ybc'
_symmetry_space_group_name_H-M 'P 1 21/c 1'
_atom_sites_solution_hydrogens geom
_atom_sites_solution_primary direct
_audit_creation_date 2017-09-18
_audit_creation_method
;
Olex2 1.2
(compiled 2017.08.10 svn.r3458 for OlexSys, GUI svn.r5381)
;
_cell_angle_alpha 90
_cell_angle_beta 94.374(18)
_cell_angle_gamma 90
_cell_formula_units_Z 8
_cell_length_a 10.3697(19)
_cell_length_b 8.900(2)
_cell_length_c 40.651(7)
_cell_measurement_reflns_used 1741
_cell_measurement_temperature 289.48(10)
_cell_measurement_theta_max 21.0810
_cell_measurement_theta_min 3.7910
_cell_volume 3740.8(13)
_computing_cell_refinement
;
CrysAlisPro, Agilent Technologies,
Version 1.171.36.28 (release 01-02-2013 CrysAlis171 .NET)
(compiled Feb  1 2013,16:14:44)
;
_computing_data_collection
;
CrysAlisPro, Agilent Technologies,
Version 1.171.36.28 (release 01-02-2013 CrysAlis171 .NET)
(compiled Feb  1 2013,16:14:44)
;
_computing_data_reduction
;
CrysAlisPro, Agilent Technologies,
Version 1.171.36.28 (release 01-02-2013 CrysAlis171 .NET)
(compiled Feb  1 2013,16:14:44)
;
_computing_molecular_graphics 'Olex2 (Dolomanov et al., 2009)'
_computing_publication_material 'Olex2 (Dolomanov et al., 2009)'
_computing_structure_refinement 'ShelXL (Sheldrick, 2015)'
_computing_structure_solution 'ShelXS (Sheldrick, 2008)'
_diffrn_ambient_temperature 289.48(10)
_diffrn_detector_area_resol_mean 16.0733
_diffrn_measured_fraction_theta_full 0.997
_diffrn_measured_fraction_theta_max 0.997
_diffrn_measurement_details
;
#__ type_ start__ end____ width___ exp.time_
  1 omega   -1.00   84.00   1.0000    6.0000
omega____ theta____ kappa____ phi______ frames
    -       22.6305   57.0000 -150.0000 85

#__ type_ start__ end____ width___ exp.time_
  2 omega  -20.00   15.00   1.0000    6.0000
omega____ theta____ kappa____ phi______ frames
    -       22.6305  -99.0000   30.0000 35

#__ type_ start__ end____ width___ exp.time_
  3 omega   57.50   92.50   1.0000    6.0000
omega____ theta____ kappa____ phi______ frames
    -       22.6305   77.0000  -60.0000 35

#__ type_ start__ end____ width___ exp.time_
  4 omega  -50.00   45.00   1.0000    6.0000
omega____ theta____ kappa____ phi______ frames
    -       22.6305  -77.0000   90.0000 95
;
_diffrn_measurement_device_type 'SuperNova, Dual, Cu at zero, Eos'
_diffrn_measurement_method '\w scans'
_diffrn_orient_matrix_UB_11 -0.0189102000
_diffrn_orient_matrix_UB_12 0.0179842000
_diffrn_orient_matrix_UB_13 -0.0166828000
_diffrn_orient_matrix_UB_21 0.0655229000
_diffrn_orient_matrix_UB_22 -0.0026717000
_diffrn_orient_matrix_UB_23 -0.0038191000
_diffrn_orient_matrix_UB_31 -0.0067957000
_diffrn_orient_matrix_UB_32 -0.0776064000
_diffrn_orient_matrix_UB_33 -0.0037165000
_diffrn_radiation_monochromator mirror
_diffrn_radiation_type MoK\a
_diffrn_radiation_wavelength 0.71073
_diffrn_reflns_av_R_equivalents 0.1032
_diffrn_reflns_av_unetI/netI 0.1788
_diffrn_reflns_Laue_measured_fraction_full 0.997
_diffrn_reflns_Laue_measured_fraction_max 0.997
_diffrn_reflns_limit_h_max 12
_diffrn_reflns_limit_h_min -10
_diffrn_reflns_limit_k_max 10
_diffrn_reflns_limit_k_min -10
_diffrn_reflns_limit_l_max 45
_diffrn_reflns_limit_l_min -50
_diffrn_reflns_number 15107
_diffrn_reflns_point_group_measured_fraction_full 0.997
_diffrn_reflns_point_group_measured_fraction_max 0.997
_diffrn_reflns_theta_full 25.242
_diffrn_reflns_theta_max 26.020
_diffrn_reflns_theta_min 3.442
_diffrn_source 'SuperNova (Mo) X-ray Source'
_exptl_absorpt_coefficient_mu 2.218
_exptl_absorpt_correction_T_max 1.00000
_exptl_absorpt_correction_T_min 0.30156
_exptl_absorpt_correction_type multi-scan
_exptl_absorpt_process_details
;
CrysAlisPro, Agilent Technologies,
Version 1.171.36.28 (release 01-02-2013 CrysAlis171 .NET)
(compiled Feb  1 2013,16:14:44)
Empirical absorption correction using spherical harmonics,
 implemented in SCALE3 ABSPACK scaling algorithm.
;
_exptl_crystal_colour 'clear light colourless'
_exptl_crystal_colour_lustre clear
_exptl_crystal_colour_modifier light
_exptl_crystal_colour_primary colourless
_exptl_crystal_density_diffrn 1.407
_exptl_crystal_description block
_exptl_crystal_F_000 1632
_exptl_crystal_size_max 0.21
_exptl_crystal_size_mid 0.14
_exptl_crystal_size_min 0.12
_refine_diff_density_max 0.519
_refine_diff_density_min -0.566
_refine_diff_density_rms 0.078
_refine_ls_extinction_method none
_refine_ls_goodness_of_fit_ref 0.956
_refine_ls_hydrogen_treatment constr
_refine_ls_matrix_type full
_refine_ls_number_parameters 443
_refine_ls_number_reflns 7332
_refine_ls_number_restraints 0
_refine_ls_restrained_S_all 0.956
_refine_ls_R_factor_all 0.2069
_refine_ls_R_factor_gt 0.0680
_refine_ls_shift/su_max 0.000
_refine_ls_shift/su_mean 0.000
_refine_ls_structure_factor_coef Fsqd
_refine_ls_weighting_details 'w=1/[\s^2^(Fo^2^)+(0.0336P)^2^] where P=(Fo^2^+2Fc^2^)/3'
_refine_ls_weighting_scheme calc
_refine_ls_wR_factor_gt 0.1175
_refine_ls_wR_factor_ref 0.1753
_reflns_Friedel_coverage 0.000
_reflns_number_gt 2734
_reflns_number_total 7332
_reflns_threshold_expression 'I > 2\s(I)'
_cod_data_source_file jo7b02818_si_005.cif
_cod_data_source_block weij_4_br
_cod_depositor_comments 'Adding full bibliography for 4033337--4033340.cif.'
_cod_original_cell_volume 3740.7(13)
_cod_database_code 4033338
_shelx_shelxl_version_number 2016/6
_chemical_oxdiff_formula 'C H O N'
_shelx_space_group_comment
;
The symmetry employed for this shelxl refinement is uniquely defined
by the following loop, which should always be used as a source of
symmetry information in preference to the above space-group names.
They are only intended as comments.
;
_reflns_odcompleteness_completeness 99.58
_reflns_odcompleteness_iscentric 1
_reflns_odcompleteness_theta 26.32
_olex2_refinement_description
;
1. Fixed Uiso
 At 1.2 times of:
  All C(H) groups, All C(H,H) groups
 At 1.5 times of:
  All C(H,H,H) groups, All O(H) groups
2.a Ternary CH refined with riding coordinates:
 C3(H3), C4(H4), C13(H13), C21(H21), C22(H22), C31(H31)
2.b Secondary CH2 refined with riding coordinates:
 C5(H5A,H5B), C36(H36A,H36B)
2.c Aromatic/amide H refined with riding coordinates:
 C7(H7), C8(H8), C10(H10), C11(H11), C25(H25), C26(H26), C28(H28), C29(H29)
2.d Idealised Me refined as rotating group:
 C14(H14A,H14B,H14C), C15(H15A,H15B,H15C), C17(H17A,H17B,H17C), C18(H18A,H18B,
 H18C), C32(H32A,H32B,H32C), C33(H33A,H33B,H33C), C35(H35A,H35B,H35C), C37(H37A,
 H37B,H37C)
2.e Idealised tetrahedral OH refined as rotating group:
 O2(H2), O6(H6)
;
_olex2_date_sample_data_collection 2017-05-17
_olex2_submission_special_instructions 'No special instructions were received'

loop_
_space_group_symop_operation_xyz
'x, y, z'
'-x, y+1/2, -z+1/2'
'-x, -y, -z'
'x, -y-1/2, z-1/2'

loop_
_atom_site_label
_atom_site_type_symbol
_atom_site_fract_x
_atom_site_fract_y
_atom_site_fract_z
_atom_site_U_iso_or_equiv
_atom_site_adp_type
_atom_site_occupancy
_atom_site_site_symmetry_order
_atom_site_calc_flag
_atom_site_refinement_flags_posn
Br1 Br 0.42228(9) 0.65226(11) 0.06715(2) 0.0912(4) Uani 1 1 d .
O1 O 0.9028(4) 0.2357(6) 0.22332(11) 0.0576(14) Uani 1 1 d .
O2 O 0.8318(4) 0.0303(5) 0.18548(11) 0.0547(13) Uani 1 1 d .
H2 H 0.876091 0.066368 0.201106 0.082 Uiso 1 1 calc GR
O3 O 0.3915(4) 0.5987(6) 0.22330(13) 0.0644(15) Uani 1 1 d .
O4 O 0.3118(4) 0.3657(6) 0.22653(11) 0.0576(14) Uani 1 1 d .
N1 N 0.7681(5) 0.4201(7) 0.23633(13) 0.0481(15) Uani 1 1 d .
C1 C 0.7903(6) 0.2928(8) 0.22034(15) 0.0430(17) Uani 1 1 d .
C2 C 0.6874(5) 0.2227(7) 0.19911(14) 0.0351(15) Uani 1 1 d .
C3 C 0.5529(5) 0.2912(7) 0.19580(14) 0.0357(16) Uani 1 1 d .
H3 H 0.490656 0.208337 0.195708 0.043 Uiso 1 1 calc R
C4 C 0.5360(5) 0.3862(7) 0.22701(15) 0.0416(17) Uani 1 1 d .
H4 H 0.540242 0.317741 0.245941 0.050 Uiso 1 1 calc R
C5 C 0.6441(5) 0.4987(7) 0.23273(16) 0.0478(18) Uani 1 1 d .
H5A H 0.643219 0.567748 0.214256 0.057 Uiso 1 1 calc R
H5B H 0.632129 0.556316 0.252518 0.057 Uiso 1 1 calc R
C6 C 0.5243(6) 0.3793(7) 0.16390(16) 0.0411(17) Uani 1 1 d .
C7 C 0.3970(6) 0.3906(8) 0.15064(16) 0.0514(19) Uani 1 1 d .
H7 H 0.330813 0.343223 0.160858 0.062 Uiso 1 1 calc R
C8 C 0.3694(7) 0.4745(9) 0.12162(17) 0.064(2) Uani 1 1 d .
H8 H 0.284466 0.482656 0.112631 0.077 Uiso 1 1 calc R
C9 C 0.4660(8) 0.5437(9) 0.10662(17) 0.059(2) Uani 1 1 d .
C10 C 0.5909(7) 0.5337(8) 0.11879(17) 0.058(2) Uani 1 1 d .
H10 H 0.656699 0.579792 0.108182 0.070 Uiso 1 1 calc R
C11 C 0.6173(6) 0.4528(8) 0.14746(16) 0.0486(18) Uani 1 1 d .
H11 H 0.702752 0.447479 0.156207 0.058 Uiso 1 1 calc R
C12 C 0.7149(5) 0.0969(8) 0.18301(15) 0.0398(17) Uani 1 1 d .
C13 C 0.6195(6) 0.0075(8) 0.16042(16) 0.0476(18) Uani 1 1 d .
H13 H 0.540748 0.067853 0.156477 0.057 Uiso 1 1 calc R
C14 C 0.5836(7) -0.1369(9) 0.17784(18) 0.078(3) Uani 1 1 d .
H14A H 0.658985 -0.198947 0.181590 0.117 Uiso 1 1 calc GR
H14B H 0.518814 -0.190049 0.164292 0.117 Uiso 1 1 calc GR
H14C H 0.550342 -0.112473 0.198587 0.117 Uiso 1 1 calc GR
C15 C 0.6719(7) -0.0244(10) 0.12721(17) 0.084(3) Uani 1 1 d .
H15A H 0.699796 0.067926 0.117792 0.126 Uiso 1 1 calc GR
H15B H 0.605268 -0.068990 0.112697 0.126 Uiso 1 1 calc GR
H15C H 0.743881 -0.092177 0.130174 0.126 Uiso 1 1 calc GR
C16 C 0.4063(6) 0.4653(9) 0.22568(16) 0.0475(19) Uani 1 1 d .
C17 C 0.1830(6) 0.4299(9) 0.2249(2) 0.090(3) Uani 1 1 d .
H17A H 0.167741 0.485498 0.204758 0.135 Uiso 1 1 calc GR
H17B H 0.175723 0.495968 0.243356 0.135 Uiso 1 1 calc GR
H17C H 0.120333 0.350831 0.225574 0.135 Uiso 1 1 calc GR
C18 C 0.8703(6) 0.4919(9) 0.25718(17) 0.075(3) Uani 1 1 d .
H18A H 0.935799 0.419204 0.263669 0.113 Uiso 1 1 calc GR
H18B H 0.834951 0.532157 0.276462 0.113 Uiso 1 1 calc GR
H18C H 0.907690 0.571623 0.245162 0.113 Uiso 1 1 calc GR
Br2 Br 0.94742(8) 0.65999(11) 0.16464(2) 0.0793(3) Uani 1 1 d .
O5 O 0.9906(5) 0.2995(6) -0.02481(11) 0.0752(17) Uani 1 1 d .
O6 O 0.7760(5) 0.2226(7) -0.00951(12) 0.0728(16) Uani 1 1 d .
H6 H 0.831895 0.254692 -0.020878 0.109 Uiso 1 1 calc GR
O7 O 1.3404(6) 0.1030(7) 0.09867(15) 0.102(2) Uani 1 1 d .
O8 O 1.1717(5) -0.0451(7) 0.10478(13) 0.0791(18) Uani 1 1 d .
N2 N 1.1666(6) 0.2844(7) 0.01094(15) 0.0669(18) Uani 1 1 d .
C19 C 1.0380(7) 0.2608(9) 0.00355(18) 0.059(2) Uani 1 1 d .
C20 C 0.9579(7) 0.1983(8) 0.02812(15) 0.0470(18) Uani 1 1 d .
C21 C 1.0209(6) 0.1546(8) 0.06218(15) 0.0464(17) Uani 1 1 d .
H21 H 0.975854 0.065708 0.069715 0.056 Uiso 1 1 calc R
C22 C 1.1600(7) 0.1104(9) 0.05801(17) 0.055(2) Uani 1 1 d .
H22 H 1.157003 0.024457 0.042896 0.066 Uiso 1 1 calc R
C24 C 1.0080(6) 0.2785(9) 0.08747(17) 0.0475(18) Uani 1 1 d .
C25 C 1.0114(6) 0.4317(9) 0.07880(17) 0.053(2) Uani 1 1 d .
H25 H 1.024912 0.458088 0.057197 0.064 Uiso 1 1 calc R
C26 C 0.9950(6) 0.5433(9) 0.10162(18) 0.055(2) Uani 1 1 d .
H26 H 0.995714 0.643733 0.095296 0.066 Uiso 1 1 calc R
C27 C 0.9773(6) 0.5053(9) 0.13403(17) 0.0497(19) Uani 1 1 d .
C28 C 0.9757(6) 0.3586(9) 0.14327(17) 0.0512(19) Uani 1 1 d .
H28 H 0.965086 0.333721 0.165115 0.061 Uiso 1 1 calc R
C29 C 0.9896(5) 0.2469(8) 0.12048(16) 0.0472(18) Uani 1 1 d .
H29 H 0.986670 0.147179 0.127223 0.057 Uiso 1 1 calc R
C30 C 0.8297(7) 0.1876(8) 0.02067(17) 0.055(2) Uani 1 1 d .
C31 C 0.7323(7) 0.1412(9) 0.04399(16) 0.058(2) Uani 1 1 d .
H31 H 0.779225 0.114249 0.065001 0.069 Uiso 1 1 calc R
C32 C 0.6584(11) 0.0066(12) 0.0317(2) 0.154(5) Uani 1 1 d .
H32A H 0.627792 0.021866 0.009015 0.230 Uiso 1 1 calc GR
H32B H 0.586106 -0.008878 0.044666 0.230 Uiso 1 1 calc GR
H32C H 0.713709 -0.080012 0.033318 0.230 Uiso 1 1 calc GR
C33 C 0.6428(9) 0.2677(11) 0.0504(3) 0.137(4) Uani 1 1 d .
H33A H 0.692381 0.356320 0.056127 0.206 Uiso 1 1 calc GR
H33B H 0.591911 0.241331 0.068328 0.206 Uiso 1 1 calc GR
H33C H 0.586760 0.286669 0.030985 0.206 Uiso 1 1 calc GR
C34 C 1.2347(8) 0.0604(10) 0.0892(2) 0.064(2) Uani 1 1 d .
C35 C 1.2374(8) -0.1047(10) 0.1357(2) 0.097(3) Uani 1 1 d .
H35A H 1.323800 -0.134789 0.131809 0.145 Uiso 1 1 calc GR
H35B H 1.190394 -0.189776 0.143032 0.145 Uiso 1 1 calc GR
H35C H 1.240583 -0.028031 0.152392 0.145 Uiso 1 1 calc GR
C36 C 1.2315(7) 0.2340(9) 0.04179(19) 0.067(2) Uani 1 1 d .
H36A H 1.241557 0.318659 0.056801 0.081 Uiso 1 1 calc R
H36B H 1.317282 0.198431 0.037725 0.081 Uiso 1 1 calc R
C37 C 1.2398(7) 0.3765(10) -0.0103(2) 0.091(3) Uani 1 1 d .
H37A H 1.212164 0.356041 -0.032970 0.137 Uiso 1 1 calc GR
H37B H 1.330215 0.353860 -0.006477 0.137 Uiso 1 1 calc GR
H37C H 1.225571 0.480663 -0.005669 0.137 Uiso 1 1 calc GR

loop_
_atom_site_aniso_label
_atom_site_aniso_U_11
_atom_site_aniso_U_22
_atom_site_aniso_U_33
_atom_site_aniso_U_23
_atom_site_aniso_U_13
_atom_site_aniso_U_12
Br1 0.1140(8) 0.0976(8) 0.0585(5) 0.0200(5) -0.0157(5) 0.0179(6)
O1 0.026(2) 0.076(4) 0.070(3) 0.002(3) -0.002(2) 0.009(3)
O2 0.044(3) 0.062(4) 0.057(3) -0.007(3) 0.000(2) 0.023(3)
O3 0.037(3) 0.047(3) 0.109(4) -0.018(3) 0.005(3) 0.004(3)
O4 0.026(2) 0.067(4) 0.080(3) -0.008(3) 0.006(2) 0.006(3)
N1 0.022(3) 0.059(4) 0.061(4) -0.008(3) -0.010(3) 0.000(3)
C1 0.034(4) 0.048(5) 0.047(4) 0.008(4) 0.001(3) 0.001(4)
C2 0.018(3) 0.052(4) 0.037(3) -0.005(3) 0.010(3) 0.006(3)
C3 0.022(3) 0.032(4) 0.054(4) -0.014(3) 0.005(3) 0.001(3)
C4 0.026(3) 0.041(4) 0.057(4) 0.007(3) 0.002(3) 0.008(3)
C5 0.030(4) 0.046(5) 0.067(5) -0.006(4) 0.000(3) 0.003(4)
C6 0.028(3) 0.040(4) 0.053(4) 0.000(3) -0.008(3) 0.002(3)
C7 0.038(4) 0.063(5) 0.052(4) 0.008(4) -0.004(3) 0.002(4)
C8 0.055(5) 0.084(7) 0.049(5) -0.007(4) -0.025(4) 0.016(5)
C9 0.065(5) 0.064(6) 0.048(5) -0.016(4) 0.002(4) -0.001(5)
C10 0.056(5) 0.058(5) 0.060(5) 0.020(4) 0.009(4) -0.002(4)
C11 0.032(4) 0.054(5) 0.060(5) 0.005(4) 0.004(3) -0.002(4)
C12 0.023(3) 0.049(5) 0.048(4) 0.000(4) 0.005(3) 0.014(3)
C13 0.051(4) 0.041(5) 0.050(4) -0.007(4) -0.003(3) 0.008(4)
C14 0.081(6) 0.070(6) 0.083(6) 0.007(5) 0.000(5) -0.023(5)
C15 0.088(6) 0.106(8) 0.058(5) -0.012(5) 0.009(5) -0.006(6)
C16 0.031(4) 0.062(5) 0.050(4) -0.021(4) 0.004(3) 0.006(4)
C17 0.026(4) 0.104(8) 0.138(8) -0.030(6) -0.002(4) 0.004(5)
C18 0.036(4) 0.094(7) 0.093(6) -0.037(5) -0.008(4) -0.017(4)
Br2 0.0657(5) 0.0880(7) 0.0851(6) -0.0265(6) 0.0111(4) 0.0055(5)
O5 0.094(4) 0.089(5) 0.043(3) 0.015(3) 0.012(3) 0.003(3)
O6 0.075(4) 0.091(5) 0.050(3) 0.007(3) -0.012(3) -0.001(4)
O7 0.073(4) 0.104(6) 0.125(5) 0.030(4) -0.029(4) -0.015(4)
O8 0.058(3) 0.095(5) 0.084(4) 0.026(4) 0.002(3) 0.000(3)
N2 0.071(5) 0.069(5) 0.063(4) 0.007(4) 0.017(4) -0.008(4)
C19 0.063(5) 0.064(6) 0.050(5) -0.006(4) 0.014(4) -0.003(5)
C20 0.053(4) 0.053(5) 0.034(4) 0.008(3) 0.002(3) -0.001(4)
C21 0.046(4) 0.049(5) 0.044(4) 0.006(4) 0.001(3) 0.003(4)
C22 0.056(5) 0.060(5) 0.049(4) 0.007(4) 0.002(4) 0.008(4)
C24 0.030(4) 0.061(5) 0.050(4) 0.010(4) -0.010(3) 0.008(4)
C25 0.050(4) 0.062(6) 0.047(5) 0.010(4) 0.004(4) 0.013(4)
C26 0.041(4) 0.060(6) 0.064(5) 0.005(4) 0.002(4) 0.005(4)
C27 0.031(4) 0.068(6) 0.050(5) -0.011(4) -0.002(3) -0.001(4)
C28 0.040(4) 0.065(6) 0.048(4) -0.001(4) 0.001(3) 0.005(4)
C29 0.039(4) 0.058(5) 0.044(4) 0.002(4) 0.000(3) 0.000(4)
C30 0.072(5) 0.050(5) 0.043(4) 0.002(4) -0.003(4) 0.002(4)
C31 0.058(5) 0.073(6) 0.041(4) 0.002(4) -0.007(4) -0.016(5)
C32 0.210(12) 0.151(11) 0.109(8) -0.048(8) 0.073(8) -0.124(10)
C33 0.128(9) 0.107(9) 0.188(11) 0.033(8) 0.091(8) 0.044(8)
C34 0.054(5) 0.064(6) 0.075(6) 0.002(5) 0.014(5) 0.012(5)
C35 0.091(7) 0.104(8) 0.094(7) 0.036(6) -0.002(5) 0.002(6)
C36 0.047(4) 0.078(6) 0.080(6) 0.006(5) 0.014(4) 0.005(5)
C37 0.083(6) 0.085(7) 0.111(7) 0.036(6) 0.047(5) -0.015(5)

loop_
_atom_type_symbol
_atom_type_description
_atom_type_scat_dispersion_real
_atom_type_scat_dispersion_imag
_atom_type_scat_source
C C 0.0033 0.0016 'International Tables Vol C Tables 4.2.6.8 and 6.1.1.4'
H H 0.0000 0.0000 'International Tables Vol C Tables 4.2.6.8 and 6.1.1.4'
Br Br -0.2901 2.4595 'International Tables Vol C Tables 4.2.6.8 and 6.1.1.4'
N N 0.0061 0.0033 'International Tables Vol C Tables 4.2.6.8 and 6.1.1.4'
O O 0.0106 0.0060 'International Tables Vol C Tables 4.2.6.8 and 6.1.1.4'

loop_
_geom_angle_atom_site_label_1
_geom_angle_atom_site_label_2
_geom_angle_atom_site_label_3
_geom_angle
C12 O2 H2 109.5
C16 O4 C17 114.6(6)
C1 N1 C5 122.7(5)
C1 N1 C18 120.8(6)
C18 N1 C5 116.4(6)
O1 C1 N1 119.0(6)
O1 C1 C2 120.6(6)
N1 C1 C2 120.4(6)
C1 C2 C3 120.3(6)
C12 C2 C1 118.2(5)
C12 C2 C3 121.4(5)
C2 C3 H3 107.4
C2 C3 C4 107.9(4)
C2 C3 C6 113.6(5)
C4 C3 H3 107.4
C6 C3 H3 107.4
C6 C3 C4 112.9(5)
C3 C4 H4 107.7
C5 C4 C3 111.1(5)
C5 C4 H4 107.7
C5 C4 C16 110.2(6)
C16 C4 C3 112.4(5)
C16 C4 H4 107.7
N1 C5 C4 109.6(5)
N1 C5 H5A 109.7
N1 C5 H5B 109.7
C4 C5 H5A 109.7
C4 C5 H5B 109.7
H5A C5 H5B 108.2
C7 C6 C3 118.9(6)
C11 C6 C3 123.9(5)
C11 C6 C7 117.1(6)
C6 C7 H7 120.3
C6 C7 C8 119.3(7)
C8 C7 H7 120.3
C7 C8 H8 119.8
C9 C8 C7 120.4(6)
C9 C8 H8 119.8
C8 C9 Br1 118.2(6)
C10 C9 Br1 120.2(6)
C10 C9 C8 121.6(7)
C9 C10 H10 121.1
C9 C10 C11 117.8(7)
C11 C10 H10 121.1
C6 C11 C10 123.7(6)
C6 C11 H11 118.1
C10 C11 H11 118.1
O2 C12 C13 110.8(6)
C2 C12 O2 123.8(6)
C2 C12 C13 125.4(5)
C12 C13 H13 107.9
C12 C13 C14 109.3(5)
C14 C13 H13 107.9
C15 C13 C12 111.9(6)
C15 C13 H13 107.9
C15 C13 C14 111.8(6)
C13 C14 H14A 109.5
C13 C14 H14B 109.5
C13 C14 H14C 109.5
H14A C14 H14B 109.5
H14A C14 H14C 109.5
H14B C14 H14C 109.5
C13 C15 H15A 109.5
C13 C15 H15B 109.5
C13 C15 H15C 109.5
H15A C15 H15B 109.5
H15A C15 H15C 109.5
H15B C15 H15C 109.5
O3 C16 O4 125.1(6)
O3 C16 C4 124.7(7)
O4 C16 C4 110.2(6)
O4 C17 H17A 109.5
O4 C17 H17B 109.5
O4 C17 H17C 109.5
H17A C17 H17B 109.5
H17A C17 H17C 109.5
H17B C17 H17C 109.5
N1 C18 H18A 109.5
N1 C18 H18B 109.5
N1 C18 H18C 109.5
H18A C18 H18B 109.5
H18A C18 H18C 109.5
H18B C18 H18C 109.5
C30 O6 H6 109.5
C34 O8 C35 116.4(6)
C19 N2 C36 121.7(6)
C19 N2 C37 120.3(7)
C37 N2 C36 117.5(6)
O5 C19 N2 117.7(7)
O5 C19 C20 121.8(7)
N2 C19 C20 120.5(7)
C19 C20 C21 119.3(6)
C30 C20 C19 118.6(6)
C30 C20 C21 122.1(6)
C20 C21 H21 107.8
C22 C21 C20 107.9(5)
C22 C21 H21 107.8
C22 C21 C24 113.4(5)
C24 C21 C20 111.9(6)
C24 C21 H21 107.8
C21 C22 H22 106.8
C34 C22 C21 114.5(6)
C34 C22 H22 106.8
C34 C22 C36 110.3(6)
C36 C22 C21 111.3(6)
C36 C22 H22 106.8
C25 C24 C21 121.8(6)
C29 C24 C21 121.9(7)
C29 C24 C25 116.3(7)
C24 C25 H25 119.3
C26 C25 C24 121.5(7)
C26 C25 H25 119.3
C25 C26 H26 120.1
C25 C26 C27 119.7(7)
C27 C26 H26 120.1
C26 C27 Br2 119.1(6)
C28 C27 Br2 120.7(6)
C28 C27 C26 120.2(7)
C27 C28 H28 119.8
C27 C28 C29 120.3(7)
C29 C28 H28 119.8
C24 C29 H29 119.0
C28 C29 C24 122.0(7)
C28 C29 H29 119.0
O6 C30 C31 112.9(6)
C20 C30 O6 121.5(7)
C20 C30 C31 125.5(6)
C30 C31 H31 107.8
C32 C31 C30 111.3(7)
C32 C31 H31 107.8
C32 C31 C33 110.8(8)
C33 C31 C30 111.2(7)
C33 C31 H31 107.8
C31 C32 H32A 109.5
C31 C32 H32B 109.5
C31 C32 H32C 109.5
H32A C32 H32B 109.5
H32A C32 H32C 109.5
H32B C32 H32C 109.5
C31 C33 H33A 109.5
C31 C33 H33B 109.5
C31 C33 H33C 109.5
H33A C33 H33B 109.5
H33A C33 H33C 109.5
H33B C33 H33C 109.5
O7 C34 O8 122.9(8)
O7 C34 C22 125.3(8)
O8 C34 C22 111.7(7)
O8 C35 H35A 109.5
O8 C35 H35B 109.5
O8 C35 H35C 109.5
H35A C35 H35B 109.5
H35A C35 H35C 109.5
H35B C35 H35C 109.5
N2 C36 C22 113.1(6)
N2 C36 H36A 108.9
N2 C36 H36B 108.9
C22 C36 H36A 108.9
C22 C36 H36B 108.9
H36A C36 H36B 107.8
N2 C37 H37A 109.5
N2 C37 H37B 109.5
N2 C37 H37C 109.5
H37A C37 H37B 109.5
H37A C37 H37C 109.5
H37B C37 H37C 109.5

loop_
_geom_bond_atom_site_label_1
_geom_bond_atom_site_label_2
_geom_bond_distance
Br1 C9 1.898(7)
O1 C1 1.270(7)
O2 H2 0.8200
O2 C12 1.347(6)
O3 C16 1.201(8)
O4 C16 1.323(8)
O4 C17 1.450(7)
N1 C1 1.334(8)
N1 C5 1.461(7)
N1 C18 1.453(7)
C1 C2 1.461(8)
C2 C3 1.518(7)
C2 C12 1.338(8)
C3 H3 0.9800
C3 C4 1.546(8)
C3 C6 1.525(8)
C4 H4 0.9800
C4 C5 1.508(8)
C4 C16 1.515(8)
C5 H5A 0.9700
C5 H5B 0.9700
C6 C7 1.391(7)
C6 C11 1.379(8)
C7 H7 0.9300
C7 C8 1.407(8)
C8 H8 0.9300
C8 C9 1.360(9)
C9 C10 1.354(9)
C10 H10 0.9300
C10 C11 1.380(8)
C11 H11 0.9300
C12 C13 1.522(8)
C13 H13 0.9800
C13 C14 1.527(9)
C13 C15 1.520(9)
C14 H14A 0.9600
C14 H14B 0.9600
C14 H14C 0.9600
C15 H15A 0.9600
C15 H15B 0.9600
C15 H15C 0.9600
C17 H17A 0.9600
C17 H17B 0.9600
C17 H17C 0.9600
C18 H18A 0.9600
C18 H18B 0.9600
C18 H18C 0.9600
Br2 C27 1.897(7)
O5 C19 1.266(7)
O6 H6 0.8200
O6 C30 1.345(7)
O7 C34 1.195(8)
O8 C34 1.330(9)
O8 C35 1.483(8)
N2 C19 1.361(8)
N2 C36 1.448(8)
N2 C37 1.448(8)
C19 C20 1.457(9)
C20 C21 1.536(8)
C20 C30 1.344(9)
C21 H21 0.9800
C21 C22 1.516(8)
C21 C24 1.520(9)
C22 H22 0.9800
C22 C34 1.503(9)
C22 C36 1.507(9)
C24 C25 1.409(9)
C24 C29 1.398(8)
C25 H25 0.9300
C25 C26 1.379(9)
C26 H26 0.9300
C26 C27 1.386(9)
C27 C28 1.359(9)
C28 H28 0.9300
C28 C29 1.374(8)
C29 H29 0.9300
C30 C31 1.495(9)
C31 H31 0.9800
C31 C32 1.488(10)
C31 C33 1.494(10)
C32 H32A 0.9600
C32 H32B 0.9600
C32 H32C 0.9600
C33 H33A 0.9600
C33 H33B 0.9600
C33 H33C 0.9600
C35 H35A 0.9600
C35 H35B 0.9600
C35 H35C 0.9600
C36 H36A 0.9700
C36 H36B 0.9700
C37 H37A 0.9600
C37 H37B 0.9600
C37 H37C 0.9600

loop_
_geom_torsion_atom_site_label_1
_geom_torsion_atom_site_label_2
_geom_torsion_atom_site_label_3
_geom_torsion_atom_site_label_4
_geom_torsion
Br1 C9 C10 C11 -179.7(5)
O1 C1 C2 C3 179.7(5)
O1 C1 C2 C12 0.1(9)
O2 C12 C13 C14 72.0(7)
O2 C12 C13 C15 -52.4(8)
N1 C1 C2 C3 -1.8(9)
N1 C1 C2 C12 178.6(6)
C1 N1 C5 C4 32.8(9)
C1 C2 C3 C4 -23.9(8)
C1 C2 C3 C6 102.1(6)
C1 C2 C12 O2 0.7(10)
C1 C2 C12 C13 178.9(6)
C2 C3 C4 C5 53.7(7)
C2 C3 C4 C16 177.7(6)
C2 C3 C6 C7 151.9(6)
C2 C3 C6 C11 -29.7(9)
C2 C12 C13 C14 -106.4(8)
C2 C12 C13 C15 129.3(7)
C3 C2 C12 O2 -178.9(6)
C3 C2 C12 C13 -0.7(10)
C3 C4 C5 N1 -58.8(7)
C3 C4 C16 O3 -111.6(8)
C3 C4 C16 O4 66.5(7)
C3 C6 C7 C8 178.6(6)
C3 C6 C11 C10 -179.3(6)
C4 C3 C6 C7 -84.7(7)
C4 C3 C6 C11 93.6(7)
C5 N1 C1 O1 176.1(6)
C5 N1 C1 C2 -2.4(10)
C5 C4 C16 O3 12.9(10)
C5 C4 C16 O4 -169.0(5)
C6 C3 C4 C5 -72.6(6)
C6 C3 C4 C16 51.3(7)
C6 C7 C8 C9 0.1(11)
C7 C6 C11 C10 -0.9(11)
C7 C8 C9 Br1 179.0(5)
C7 C8 C9 C10 0.5(12)
C8 C9 C10 C11 -1.2(12)
C9 C10 C11 C6 1.5(11)
C11 C6 C7 C8 0.1(10)
C12 C2 C3 C4 155.7(6)
C12 C2 C3 C6 -78.3(8)
C16 C4 C5 N1 175.9(5)
C17 O4 C16 O3 -1.1(10)
C17 O4 C16 C4 -179.2(5)
C18 N1 C1 O1 -0.7(10)
C18 N1 C1 C2 -179.2(6)
C18 N1 C5 C4 -150.3(6)
Br2 C27 C28 C29 176.0(4)
O5 C19 C20 C21 -179.5(7)
O5 C19 C20 C30 -2.8(11)
O6 C30 C31 C32 60.0(10)
O6 C30 C31 C33 -64.1(9)
N2 C19 C20 C21 -1.8(11)
N2 C19 C20 C30 175.0(7)
C19 N2 C36 C22 21.1(10)
C19 C20 C21 C22 -29.2(9)
C19 C20 C21 C24 96.3(8)
C19 C20 C30 O6 5.0(11)
C19 C20 C30 C31 -173.4(7)
C20 C21 C22 C34 -178.5(6)
C20 C21 C22 C36 55.6(8)
C20 C21 C24 C25 -34.5(8)
C20 C21 C24 C29 144.2(6)
C20 C30 C31 C32 -121.5(9)
C20 C30 C31 C33 114.4(9)
C21 C20 C30 O6 -178.3(6)
C21 C20 C30 C31 3.3(12)
C21 C22 C34 O7 -132.2(9)
C21 C22 C34 O8 51.3(9)
C21 C22 C36 N2 -53.5(8)
C21 C24 C25 C26 177.6(6)
C21 C24 C29 C28 -178.9(6)
C22 C21 C24 C25 88.0(7)
C22 C21 C24 C29 -93.4(7)
C24 C21 C22 C34 56.9(9)
C24 C21 C22 C36 -69.0(8)
C24 C25 C26 C27 1.3(10)
C25 C24 C29 C28 -0.1(9)
C25 C26 C27 Br2 -177.3(5)
C25 C26 C27 C28 -0.3(10)
C26 C27 C28 C29 -0.9(10)
C27 C28 C29 C24 1.1(10)
C29 C24 C25 C26 -1.1(9)
C30 C20 C21 C22 154.1(7)
C30 C20 C21 C24 -80.4(8)
C34 C22 C36 N2 178.2(6)
C35 O8 C34 O7 2.4(12)
C35 O8 C34 C22 179.1(6)
C36 N2 C19 O5 -175.4(7)
C36 N2 C19 C20 6.8(11)
C36 C22 C34 O7 -5.7(12)
C36 C22 C34 O8 177.7(6)
C37 N2 C19 O5 11.8(11)
C37 N2 C19 C20 -166.0(7)
C37 N2 C36 C22 -166.0(7)
